data_2226015
loop_
_publ_author_name
'Lu, Jing'
'Song, Hao'
'Wang, Da-Qi'
'Niu, Mei-Ju'

_publ_section_title
;
 Tris(ethylenediammonium) bis[(2-aminoethyl)ammonium]
 bis[bis(\m~5~-hydrogen
 phosphato)penta-\m~2~-oxido-decaoxidopentamolybdenum(VI)] decahydrate
;
_journal_coeditor_code WM2326
_journal_issue 5
_journal_name_full 'Acta Crystallographica Section E'
_journal_page_first m599
_journal_page_last m600
_journal_paper_doi 10.1107/S160053681001545X
_journal_volume 66
_journal_year 2010
_chemical_formula_iupac '(C2 H10 N2)3 (C2 H9 N2)2 [Mo5 (H P O4)2 O15], 10H2 O'
_chemical_formula_moiety '3(C2 H10 N2 2+), 2(C2 H9 N2 +), 2(H2 Mo5 O23 P2 4-), 10(H2 O1)'
_chemical_formula_sum 'C10 H72 Mo10 N10 O56 P4'
_chemical_formula_weight 2312.06
_chemical_name_systematic
;
Tris(ethylenediammonium) bis[(2-aminoethyl)ammonium] bis[bis(\m~5~-
hydrogen phosphato)penta-\m~2~-oxido-decaoxidopentamolybdenum(VI)]
decahydrate
;
_space_group_IT_number 2
_symmetry_cell_setting triclinic
_symmetry_space_group_name_Hall '-P 1'
_symmetry_space_group_name_H-M 'P -1'
_atom_sites_solution_hydrogens geom
_atom_sites_solution_primary direct
_atom_sites_solution_secondary difmap
_audit_creation_method SHELXL-97
_cell_angle_alpha 87.405(2)
_cell_angle_beta 73.1190(10)
_cell_angle_gamma 77.9780(10)
_cell_formula_units_Z 1
_cell_length_a 10.0045(11)
_cell_length_b 10.6625(12)
_cell_length_c 15.1884(19)
_cell_measurement_reflns_used 5253
_cell_measurement_temperature 298(2)
_cell_measurement_theta_max 25.02
_cell_measurement_theta_min 1.40
_cell_volume 1516.2(3)
_computing_cell_refinement 'SAINT (Siemens, 1996)'
_computing_data_collection 'SMART (Siemens, 1996)'
_computing_data_reduction 'SAINT (Siemens, 1996)'
_computing_molecular_graphics 'SHELXTL (Sheldrick, 2008)'
_computing_publication_material 'SHELXTL (Sheldrick, 2008)'
_computing_structure_refinement 'SHELXL97 (Sheldrick, 2008)'
_computing_structure_solution 'SHELXS97 (Sheldrick, 2008)'
_diffrn_ambient_temperature 298(2)
_diffrn_measured_fraction_theta_full 0.981
_diffrn_measured_fraction_theta_max 0.981
_diffrn_measurement_device_type 'Siemens SMART CCD area-detector'
_diffrn_measurement_method 'phi and omega scans'
_diffrn_radiation_monochromator graphite
_diffrn_radiation_source 'fine-focus sealed tube'
_diffrn_radiation_type MoK\a
_diffrn_radiation_wavelength 0.71073
_diffrn_reflns_av_R_equivalents 0.0327
_diffrn_reflns_av_sigmaI/netI 0.0624
_diffrn_reflns_limit_h_max 11
_diffrn_reflns_limit_h_min -11
_diffrn_reflns_limit_k_max 12
_diffrn_reflns_limit_k_min -12
_diffrn_reflns_limit_l_max 18
_diffrn_reflns_limit_l_min -16
_diffrn_reflns_number 7582
_diffrn_reflns_theta_full 25.02
_diffrn_reflns_theta_max 25.02
_diffrn_reflns_theta_min 1.40
_diffrn_standards_number 0
_exptl_absorpt_coefficient_mu 2.230
_exptl_absorpt_correction_T_max 0.5543
_exptl_absorpt_correction_T_min 0.4845
_exptl_absorpt_correction_type multi-scan
_exptl_absorpt_process_details
;
(SADABS; Sheldrick, 1996)
;
_exptl_crystal_colour blue
_exptl_crystal_density_diffrn 2.532
_exptl_crystal_density_method 'not measured'
_exptl_crystal_description block
_exptl_crystal_F_000 1130
_exptl_crystal_size_max 0.38
_exptl_crystal_size_mid 0.34
_exptl_crystal_size_min 0.30
_refine_diff_density_max 1.284
_refine_diff_density_min -1.065
_refine_ls_extinction_method none
_refine_ls_goodness_of_fit_ref 1.035
_refine_ls_hydrogen_treatment constr
_refine_ls_matrix_type full
_refine_ls_number_parameters 396
_refine_ls_number_reflns 5253
_refine_ls_number_restraints 5
_refine_ls_restrained_S_all 1.035
_refine_ls_R_factor_all 0.0596
_refine_ls_R_factor_gt 0.0407
_refine_ls_shift/su_max 0.001
_refine_ls_shift/su_mean 0.000
_refine_ls_structure_factor_coef Fsqd
_refine_ls_weighting_details 'w=1/[\s^2^(Fo^2^)+(0.0528P)^2^+3.4931P] where P=(Fo^2^+2Fc^2^)/3'
_refine_ls_weighting_scheme calc
_refine_ls_wR_factor_gt 0.0984
_refine_ls_wR_factor_ref 0.1138
_reflns_number_gt 4015
_reflns_number_total 5253
_reflns_threshold_expression I>2\s(I)
_cod_data_source_file wm2326.cif
_cod_data_source_block I
_cod_depositor_comments
;
The following automatic conversions were performed:
'_symmetry_cell_setting' value 'Triclinic' changed to 'triclinic'
according to '/home/saulius/struct/CIF-dictionaries/cif_core.dic'
dictionary named 'cif_core.dic' version 2.4.1 from 2010-06-29.

Automatic conversion script
Id: cif_fix_enum 1527 2010-12-29 10:47:43Z saulius 
;
_cod_database_code 2226015
_cod_database_fobs_code 2226015

loop_
_symmetry_equiv_pos_as_xyz
'x, y, z'
'-x, -y, -z'

loop_
_atom_site_type_symbol
_atom_site_label
_atom_site_fract_x
_atom_site_fract_y
_atom_site_fract_z
_atom_site_U_iso_or_equiv
_atom_site_adp_type
_atom_site_calc_flag
_atom_site_refinement_flags
_atom_site_occupancy
_atom_site_disorder_assembly
_atom_site_disorder_group
Mo Mo1 0.68911(6) 0.98073(6) 0.29463(4) 0.01950(16) Uani d . 1 . .
Mo Mo2 0.70040(6) 0.66797(6) 0.33717(4) 0.01926(16) Uani d . 1 . .
Mo Mo3 1.04111(6) 0.51146(6) 0.24970(4) 0.01935(16) Uani d . 1 . .
Mo Mo4 1.25353(6) 0.72000(6) 0.16806(4) 0.01859(16) Uani d . 1 . .
Mo Mo5 1.06247(6) 1.02104(6) 0.22185(4) 0.02026(17) Uani d . 1 . .
P P1 0.96988(18) 0.79447(17) 0.37213(12) 0.0172(4) Uani d . 1 . .
P P2 0.92311(18) 0.77833(17) 0.13393(12) 0.0173(4) Uani d D 1 . .
O O1 0.9504(5) 0.7503(5) 0.4712(3) 0.0252(11) Uani d . 1 . .
H H1F 0.9730 0.6690 0.4724 0.030 Uiso d R 1 . .
O O2 0.8247(5) 0.8134(4) 0.3492(3) 0.0194(10) Uani d . 1 . .
O O3 1.0838(4) 0.6931(4) 0.3051(3) 0.0165(10) Uani d . 1 . .
O O4 1.0145(5) 0.9234(4) 0.3588(3) 0.0204(11) Uani d . 1 . .
O O5 0.9720(5) 0.7288(5) 0.0357(3) 0.0253(11) Uani d . 1 . .
H H5F 0.9054 0.7121 0.0184 0.030 Uiso d RD 1 . .
O O6 0.7953(5) 0.8908(4) 0.1520(3) 0.0196(10) Uani d . 1 . .
O O7 0.8823(5) 0.6662(4) 0.1989(3) 0.0185(10) Uani d . 1 . .
O O8 1.0447(5) 0.8278(4) 0.1577(3) 0.0203(10) Uani d . 1 . .
O O9 0.6217(5) 1.0335(5) 0.4066(3) 0.0306(12) Uani d . 1 . .
O O10 0.5760(5) 1.0780(5) 0.2421(3) 0.0276(12) Uani d . 1 . .
O O11 0.6061(5) 0.8291(4) 0.3003(3) 0.0198(10) Uani d . 1 . .
O O12 0.8564(5) 1.0536(5) 0.2577(3) 0.0247(11) Uani d . 1 . .
O O13 0.6085(5) 0.6714(5) 0.4513(3) 0.0317(13) Uani d . 1 . .
O O14 0.6344(6) 0.5618(5) 0.2884(4) 0.0328(13) Uani d . 1 . .
O O15 0.8706(5) 0.5525(4) 0.3514(3) 0.0210(11) Uani d . 1 . .
O O16 1.0008(5) 0.4019(5) 0.1883(4) 0.0297(12) Uani d . 1 . .
O O17 1.1447(5) 0.4220(5) 0.3112(4) 0.0307(12) Uani d . 1 . .
O O18 1.1771(5) 0.5751(4) 0.1505(3) 0.0207(11) Uani d . 1 . .
O O19 1.3806(5) 0.6492(5) 0.2178(4) 0.0325(13) Uani d . 1 . .
O O20 1.3464(5) 0.7417(5) 0.0556(3) 0.0299(12) Uani d . 1 . .
O O21 1.2370(5) 0.8958(5) 0.2099(3) 0.0219(11) Uani d . 1 . .
O O22 1.0926(6) 1.1388(5) 0.2799(4) 0.0321(13) Uani d . 1 . .
O O23 1.0943(5) 1.0763(5) 0.1119(3) 0.0320(13) Uani d . 1 . .
O O24 0.3296(8) 0.1763(7) 0.4162(5) 0.076(2) Uani d . 1 . .
H H24A 0.2419 0.2141 0.4404 0.091 Uiso d R 1 . .
H H24B 0.3264 0.1133 0.3838 0.091 Uiso d R 1 . .
O O25 0.3181(5) 0.9219(5) 0.3693(3) 0.0301(12) Uani d . 1 . .
H H25A 0.4032 0.8802 0.3547 0.036 Uiso d R 1 . .
H H25B 0.2831 0.9163 0.3256 0.036 Uiso d R 1 . .
O O26 0.4289(7) 0.4016(6) 0.3250(4) 0.0511(16) Uani d . 1 . .
H H26A 0.4839 0.4443 0.3370 0.061 Uiso d R 1 . .
H H26B 0.3799 0.4467 0.2938 0.061 Uiso d R 1 . .
O O27 0.3488(8) 0.2320(9) 0.1809(5) 0.098(3) Uani d . 1 . .
H H27A 0.4030 0.1839 0.2099 0.118 Uiso d R 1 . .
H H27B 0.2619 0.2300 0.2124 0.118 Uiso d R 1 . .
O O28 0.2690(6) 0.2880(6) 0.0232(4) 0.0443(15) Uani d . 1 . .
H H28A 0.3305 0.3154 0.0406 0.053 Uiso d R 1 . .
H H28B 0.2403 0.2316 0.0625 0.053 Uiso d R 1 . .
C C1 0.3022(8) 0.5766(8) 0.9035(5) 0.0328(18) Uiso d D 1 . .
H H1D 0.3735 0.5145 0.8608 0.039 Uiso calc R 1 . .
H H1E 0.3418 0.5931 0.9519 0.039 Uiso calc R 1 . .
C C2 0.2697(9) 0.6994(8) 0.8535(5) 0.037(2) Uiso d D 1 . .
H H2A 0.3583 0.7180 0.8138 0.045 Uiso calc R 1 . .
H H2B 0.2112 0.6877 0.8147 0.045 Uiso calc R 1 . .
C C3 0.2894(8) 0.6276(8) 0.4831(6) 0.037(2) Uani d D 1 . .
H H3A 0.3200 0.6701 0.4251 0.045 Uiso calc R 1 . .
H H3B 0.3715 0.5671 0.4917 0.045 Uiso calc R 1 . .
C C4 0.2356(10) 0.7262(8) 0.5605(6) 0.043(2) Uani d D 1 . .
H H4A 0.1792 0.6900 0.6149 0.052 Uiso calc R 1 . .
H H4B 0.3163 0.7477 0.5752 0.052 Uiso calc R 1 . .
C C5 0.5516(8) 1.0024(8) 0.0280(5) 0.0295(18) Uani d . 1 . .
H H5A 0.6482 0.9898 -0.0128 0.035 Uiso calc R 1 . .
H H5B 0.5289 1.0861 0.0574 0.035 Uiso calc R 1 . .
N N1 0.1738(7) 0.5215(6) 0.9442(4) 0.0327(16) Uani d D 1 . .
H H1A 0.1043 0.5743 0.9849 0.049 Uiso d R 1 . .
H H1B 0.2007 0.4508 0.9739 0.049 Uiso d R 1 . .
H H1C 0.1358 0.4996 0.9021 0.049 Uiso d R 1 . .
N N2 0.1935(7) 0.8119(6) 0.9175(4) 0.0313(15) Uani d D 1 . .
H H2C 0.1776 0.8842 0.8863 0.047 Uiso d R 1 . .
H H2D 0.2396 0.8257 0.9571 0.047 Uiso d R 1 . .
H H2E 0.1062 0.7999 0.9507 0.047 Uiso d R 1 . .
N N3 0.1786(7) 0.5569(6) 0.4790(4) 0.0309(15) Uani d . 1 . .
H H3C 0.1472 0.5167 0.5312 0.046 Uiso d R 1 . .
H H3D 0.1649 0.5203 0.4333 0.046 Uiso d R 1 . .
N N4 0.1468(7) 0.8455(6) 0.5355(4) 0.0327(16) Uani d . 1 . .
H H4C 0.1986 0.8779 0.4852 0.049 Uiso d R 1 . .
H H4D 0.1126 0.9056 0.5792 0.049 Uiso d R 1 . .
H H4E 0.0741 0.8210 0.5231 0.049 Uiso d R 1 . .
N N5 0.5426(7) 0.9020(6) 0.0988(4) 0.0319(15) Uani d . 1 . .
H H5C 0.4558 0.9047 0.1371 0.048 Uiso d R 1 . .
H H5D 0.6028 0.9086 0.1306 0.048 Uiso d R 1 . .
H H5E 0.5721 0.8236 0.0713 0.048 Uiso d R 1 . .

loop_
_atom_site_aniso_label
_atom_site_aniso_U_11
_atom_site_aniso_U_22
_atom_site_aniso_U_33
_atom_site_aniso_U_12
_atom_site_aniso_U_13
_atom_site_aniso_U_23
Mo1 0.0177(3) 0.0153(3) 0.0236(3) -0.0010(2) -0.0049(3) 0.0023(2)
Mo2 0.0192(3) 0.0160(3) 0.0227(3) -0.0047(3) -0.0059(3) 0.0036(2)
Mo3 0.0209(3) 0.0136(3) 0.0234(3) -0.0031(3) -0.0066(3) 0.0010(2)
Mo4 0.0174(3) 0.0174(3) 0.0204(3) -0.0026(3) -0.0052(2) 0.0006(2)
Mo5 0.0202(3) 0.0148(3) 0.0255(3) -0.0046(3) -0.0062(3) 0.0044(2)
P1 0.0189(9) 0.0153(9) 0.0170(9) -0.0015(7) -0.0059(7) 0.0003(7)
P2 0.0183(9) 0.0173(10) 0.0165(9) -0.0036(7) -0.0055(7) 0.0026(7)
O1 0.029(3) 0.020(3) 0.023(3) 0.001(2) -0.006(2) 0.001(2)
O2 0.017(2) 0.018(3) 0.023(3) -0.002(2) -0.007(2) 0.002(2)
O3 0.014(2) 0.013(2) 0.021(2) -0.0014(19) -0.0038(19) -0.0017(19)
O4 0.023(3) 0.015(3) 0.022(3) -0.002(2) -0.005(2) -0.0026(19)
O5 0.027(3) 0.029(3) 0.021(3) -0.008(2) -0.007(2) 0.000(2)
O6 0.018(2) 0.022(3) 0.018(2) 0.000(2) -0.006(2) 0.002(2)
O7 0.021(2) 0.012(2) 0.023(3) -0.007(2) -0.005(2) 0.0036(19)
O8 0.017(2) 0.018(3) 0.027(3) -0.006(2) -0.008(2) 0.004(2)
O9 0.031(3) 0.027(3) 0.028(3) -0.003(2) -0.003(2) -0.003(2)
O10 0.025(3) 0.020(3) 0.037(3) 0.000(2) -0.012(2) 0.005(2)
O11 0.013(2) 0.017(3) 0.028(3) -0.001(2) -0.005(2) 0.004(2)
O12 0.022(3) 0.017(3) 0.035(3) -0.003(2) -0.010(2) 0.004(2)
O13 0.029(3) 0.029(3) 0.030(3) -0.001(2) -0.001(2) 0.003(2)
O14 0.035(3) 0.029(3) 0.041(3) -0.015(3) -0.017(3) 0.005(2)
O15 0.025(3) 0.015(3) 0.025(3) -0.007(2) -0.009(2) 0.006(2)
O16 0.030(3) 0.021(3) 0.039(3) -0.009(2) -0.010(2) 0.002(2)
O17 0.033(3) 0.018(3) 0.044(3) -0.001(2) -0.019(3) 0.005(2)
O18 0.021(3) 0.018(3) 0.022(3) -0.004(2) -0.005(2) -0.002(2)
O19 0.025(3) 0.027(3) 0.047(3) -0.002(2) -0.015(3) 0.003(2)
O20 0.029(3) 0.031(3) 0.025(3) -0.007(2) 0.000(2) -0.003(2)
O21 0.019(2) 0.022(3) 0.024(3) -0.005(2) -0.005(2) 0.000(2)
O22 0.035(3) 0.025(3) 0.040(3) -0.010(2) -0.014(3) 0.000(2)
O23 0.034(3) 0.030(3) 0.030(3) -0.007(3) -0.008(2) 0.014(2)
O24 0.055(5) 0.058(5) 0.094(6) -0.007(4) 0.009(4) -0.027(4)
O25 0.026(3) 0.033(3) 0.034(3) -0.006(2) -0.013(2) -0.001(2)
O26 0.050(4) 0.044(4) 0.063(4) -0.015(3) -0.019(3) 0.002(3)
O27 0.059(5) 0.137(9) 0.078(6) 0.019(5) -0.020(5) 0.020(5)
O28 0.042(3) 0.032(4) 0.060(4) -0.007(3) -0.016(3) 0.001(3)
C3 0.028(4) 0.024(5) 0.051(5) 0.002(4) -0.003(4) 0.005(4)
C4 0.053(6) 0.039(6) 0.048(5) -0.016(5) -0.027(5) 0.013(4)
C5 0.035(4) 0.025(4) 0.037(4) -0.016(4) -0.015(4) 0.006(3)
N1 0.044(4) 0.026(4) 0.025(3) -0.003(3) -0.007(3) 0.000(3)
N2 0.029(4) 0.025(4) 0.035(4) -0.005(3) -0.002(3) 0.010(3)
N3 0.048(4) 0.026(4) 0.022(3) -0.008(3) -0.015(3) 0.006(3)
N4 0.046(4) 0.022(4) 0.031(4) -0.010(3) -0.008(3) -0.009(3)
N5 0.037(4) 0.030(4) 0.034(4) -0.010(3) -0.015(3) -0.003(3)

loop_
_atom_type_symbol
_atom_type_description
_atom_type_scat_dispersion_real
_atom_type_scat_dispersion_imag
_atom_type_scat_source
C C 0.0033 0.0016 'International Tables Vol C Tables 4.2.6.8 and 6.1.1.4'
H H 0.0000 0.0000 'International Tables Vol C Tables 4.2.6.8 and 6.1.1.4'
O O 0.0106 0.0060 'International Tables Vol C Tables 4.2.6.8 and 6.1.1.4'
P P 0.1023 0.0942 'International Tables Vol C Tables 4.2.6.8 and 6.1.1.4'
Mo Mo -1.6832 0.6857 'International Tables Vol C Tables 4.2.6.8 and 6.1.1.4'
N N 0.0061 0.0033 'International Tables Vol C Tables 4.2.6.8 and 6.1.1.4'

loop_
_geom_angle_atom_site_label_1
_geom_angle_atom_site_label_2
_geom_angle_atom_site_label_3
_geom_angle_site_symmetry_1
_geom_angle_site_symmetry_3
_geom_angle
_geom_angle_publ_flag
O9 Mo1 O10 . . 102.4(2) ?
O9 Mo1 O12 . . 100.1(2) ?
O10 Mo1 O12 . . 102.6(2) ?
O9 Mo1 O11 . . 100.8(2) ?
O10 Mo1 O11 . . 96.4(2) ?
O12 Mo1 O11 . . 147.8(2) ?
O9 Mo1 O6 . . 173.2(2) ?
O10 Mo1 O6 . . 84.3(2) ?
O12 Mo1 O6 . . 79.31(19) ?
O11 Mo1 O6 . . 77.05(18) ?
O9 Mo1 O2 . . 85.7(2) ?
O10 Mo1 O2 . . 166.4(2) ?
O12 Mo1 O2 . . 86.43(18) ?
O11 Mo1 O2 . . 71.10(17) ?
O6 Mo1 O2 . . 87.45(16) ?
O13 Mo2 O14 . . 104.5(3) ?
O13 Mo2 O11 . . 100.0(2) ?
O14 Mo2 O11 . . 101.2(2) ?
O13 Mo2 O15 . . 94.9(2) ?
O14 Mo2 O15 . . 98.7(2) ?
O11 Mo2 O15 . . 151.31(19) ?
O13 Mo2 O2 . . 95.4(2) ?
O14 Mo2 O2 . . 160.0(2) ?
O11 Mo2 O2 . . 73.01(18) ?
O15 Mo2 O2 . . 81.31(18) ?
O13 Mo2 O7 . . 162.8(2) ?
O14 Mo2 O7 . . 89.0(2) ?
O11 Mo2 O7 . . 87.47(17) ?
O15 Mo2 O7 . . 72.28(17) ?
O2 Mo2 O7 . . 71.84(16) ?
O16 Mo3 O17 . . 104.8(2) ?
O16 Mo3 O18 . . 98.2(2) ?
O17 Mo3 O18 . . 103.4(2) ?
O16 Mo3 O15 . . 102.4(2) ?
O17 Mo3 O15 . . 96.2(2) ?
O18 Mo3 O15 . . 146.9(2) ?
O16 Mo3 O3 . . 166.0(2) ?
O17 Mo3 O3 . . 88.1(2) ?
O18 Mo3 O3 . . 73.27(17) ?
O15 Mo3 O3 . . 81.00(18) ?
O16 Mo3 O7 . . 87.5(2) ?
O17 Mo3 O7 . . 165.5(2) ?
O18 Mo3 O7 . . 82.00(17) ?
O15 Mo3 O7 . . 73.31(17) ?
O3 Mo3 O7 . . 80.46(15) ?
O19 Mo4 O20 . . 104.5(3) ?
O19 Mo4 O18 . . 100.8(2) ?
O20 Mo4 O18 . . 99.1(2) ?
O19 Mo4 O21 . . 96.6(2) ?
O20 Mo4 O21 . . 95.7(2) ?
O18 Mo4 O21 . . 153.52(19) ?
O19 Mo4 O8 . . 158.6(2) ?
O20 Mo4 O8 . . 95.8(2) ?
O18 Mo4 O8 . . 82.59(18) ?
O21 Mo4 O8 . . 74.17(18) ?
O19 Mo4 O3 . . 88.0(2) ?
O20 Mo4 O3 . . 166.4(2) ?
O18 Mo4 O3 . . 72.96(17) ?
O21 Mo4 O3 . . 87.89(17) ?
O8 Mo4 O3 . . 72.61(16) ?
O22 Mo5 O23 . . 103.1(3) ?
O22 Mo5 O21 . . 100.0(2) ?
O23 Mo5 O21 . . 99.9(2) ?
O22 Mo5 O12 . . 101.7(2) ?
O23 Mo5 O12 . . 99.6(2) ?
O21 Mo5 O12 . . 146.5(2) ?
O22 Mo5 O4 . . 85.1(2) ?
O23 Mo5 O4 . . 171.9(2) ?
O21 Mo5 O4 . . 78.16(18) ?
O12 Mo5 O4 . . 78.63(18) ?
O22 Mo5 O8 . . 168.7(2) ?
O23 Mo5 O8 . . 85.4(2) ?
O21 Mo5 O8 . . 70.87(18) ?
O12 Mo5 O8 . . 83.95(18) ?
O4 Mo5 O8 . . 86.50(16) ?
O4 P1 O1 . . 111.1(3) ?
O4 P1 O3 . . 109.7(3) ?
O1 P1 O3 . . 110.0(3) ?
O4 P1 O2 . . 106.7(3) ?
O1 P1 O2 . . 109.5(3) ?
O3 P1 O2 . . 109.8(3) ?
O5 P2 O6 . . 112.9(3) ?
O5 P2 O8 . . 110.5(3) ?
O6 P2 O8 . . 106.4(3) ?
O5 P2 O7 . . 108.4(3) ?
O6 P2 O7 . . 109.2(3) ?
O8 P2 O7 . . 109.4(3) ?
P1 O1 H1F . . 110.0 ?
P1 O2 Mo2 . . 129.3(3) ?
P1 O2 Mo1 . . 133.9(3) ?
Mo2 O2 Mo1 . . 96.06(16) ?
P1 O3 Mo3 . . 125.3(2) ?
P1 O3 Mo4 . . 130.2(3) ?
Mo3 O3 Mo4 . . 92.41(15) ?
P1 O4 Mo5 . . 123.0(3) ?
P2 O5 H5F . . 112.6 ?
P2 O6 Mo1 . . 121.6(2) ?
P2 O7 Mo3 . . 125.2(3) ?
P2 O7 Mo2 . . 130.2(3) ?
Mo3 O7 Mo2 . . 92.82(15) ?
P2 O8 Mo4 . . 129.5(3) ?
P2 O8 Mo5 . . 134.9(3) ?
Mo4 O8 Mo5 . . 94.63(16) ?
Mo2 O11 Mo1 . . 119.7(2) ?
Mo1 O12 Mo5 . . 146.5(3) ?
Mo3 O15 Mo2 . . 121.2(2) ?
Mo3 O18 Mo4 . . 121.2(2) ?
Mo5 O21 Mo4 . . 120.0(2) ?
H24A O24 H24B . . 105.7 ?
H25A O25 H25B . . 108.9 ?
H26A O26 H26B . . 109.4 ?
H27A O27 H27B . . 105.9 ?
H28A O28 H28B . . 106.4 ?
N1 C1 C2 . . 112.4(6) ?
N1 C1 H1D . . 109.1 ?
C2 C1 H1D . . 109.1 ?
N1 C1 H1E . . 109.1 ?
C2 C1 H1E . . 109.1 ?
H1D C1 H1E . . 107.9 ?
N2 C2 C1 . . 113.0(6) ?
N2 C2 H2A . . 109.0 ?
C1 C2 H2A . . 109.0 ?
N2 C2 H2B . . 109.0 ?
C1 C2 H2B . . 109.0 ?
H2A C2 H2B . . 107.8 ?
N3 C3 C4 . . 112.0(7) ?
N3 C3 H3A . . 109.2 ?
C4 C3 H3A . . 109.2 ?
N3 C3 H3B . . 109.2 ?
C4 C3 H3B . . 109.2 ?
H3A C3 H3B . . 107.9 ?
N4 C4 C3 . . 111.8(6) ?
N4 C4 H4A . . 109.3 ?
C3 C4 H4A . . 109.3 ?
N4 C4 H4B . . 109.3 ?
C3 C4 H4B . . 109.3 ?
H4A C4 H4B . . 107.9 ?
N5 C5 C5 . 2_675 110.7(8) ?
N5 C5 H5A . . 109.5 ?
C5 C5 H5A 2_675 . 109.5 ?
N5 C5 H5B . . 109.5 ?
C5 C5 H5B 2_675 . 109.5 ?
H5A C5 H5B . . 108.1 ?
C1 N1 H1A . . 113.3 ?
C1 N1 H1B . . 107.2 ?
H1A N1 H1B . . 107.8 ?
C1 N1 H1C . . 113.0 ?
H1A N1 H1C . . 107.1 ?
H1B N1 H1C . . 108.2 ?
C2 N2 H2C . . 111.4 ?
C2 N2 H2D . . 113.7 ?
H2C N2 H2D . . 108.1 ?
C2 N2 H2E . . 110.2 ?
H2C N2 H2E . . 105.6 ?
H2D N2 H2E . . 107.4 ?
C3 N3 H3C . . 112.0 ?
C3 N3 H3D . . 131.5 ?
H3C N3 H3D . . 110.5 ?
C4 N4 H4C . . 109.0 ?
C4 N4 H4D . . 114.6 ?
H4C N4 H4D . . 108.8 ?
C4 N4 H4E . . 105.9 ?
H4C N4 H4E . . 109.6 ?
H4D N4 H4E . . 109.0 ?
C5 N5 H5C . . 114.8 ?
C5 N5 H5D . . 108.2 ?
H5C N5 H5D . . 109.7 ?
C5 N5 H5E . . 109.6 ?
H5C N5 H5E . . 107.2 ?
H5D N5 H5E . . 107.0 ?

loop_
_geom_bond_atom_site_label_1
_geom_bond_atom_site_label_2
_geom_bond_site_symmetry_2
_geom_bond_distance
_geom_bond_publ_flag
Mo1 O9 . 1.710(5) ?
Mo1 O10 . 1.718(5) ?
Mo1 O12 . 1.917(5) ?
Mo1 O11 . 1.953(5) ?
Mo1 O6 . 2.274(4) ?
Mo1 O2 . 2.285(4) ?
Mo2 O13 . 1.709(5) ?
Mo2 O14 . 1.714(5) ?
Mo2 O11 . 1.924(4) ?
Mo2 O15 . 1.944(5) ?
Mo2 O2 . 2.224(5) ?
Mo2 O7 . 2.343(4) ?
Mo3 O16 . 1.706(5) ?
Mo3 O17 . 1.711(5) ?
Mo3 O18 . 1.919(5) ?
Mo3 O15 . 1.926(5) ?
Mo3 O3 . 2.311(4) ?
Mo3 O7 . 2.312(4) ?
Mo4 O19 . 1.692(5) ?
Mo4 O20 . 1.722(5) ?
Mo4 O18 . 1.921(5) ?
Mo4 O21 . 1.966(5) ?
Mo4 O8 . 2.211(4) ?
Mo4 O3 . 2.322(4) ?
Mo5 O22 . 1.690(5) ?
Mo5 O23 . 1.709(5) ?
Mo5 O21 . 1.932(5) ?
Mo5 O12 . 1.933(5) ?
Mo5 O4 . 2.253(5) ?
Mo5 O8 . 2.380(5) ?
P1 O4 . 1.520(5) ?
P1 O1 . 1.526(5) ?
P1 O3 . 1.555(5) ?
P1 O2 . 1.561(5) ?
P2 O5 . 1.511(5) ?
P2 O6 . 1.528(5) ?
P2 O8 . 1.558(5) ?
P2 O7 . 1.560(5) ?
O1 H1F . 0.8500 ?
O5 H5F . 0.8360 ?
O24 H24A . 0.8641 ?
O24 H24B . 0.8617 ?
O25 H25A . 0.8451 ?
O25 H25B . 0.8447 ?
O26 H26A . 0.8443 ?
O26 H26B . 0.8435 ?
O27 H27A . 0.8680 ?
O27 H27B . 0.8656 ?
O28 H28A . 0.8421 ?
O28 H28B . 0.8598 ?
C1 N1 . 1.482(10) ?
C1 C2 . 1.508(10) ?
C1 H1D . 0.9700 ?
C1 H1E . 0.9700 ?
C2 N2 . 1.502(10) ?
C2 H2A . 0.9700 ?
C2 H2B . 0.9700 ?
C3 N3 . 1.481(10) ?
C3 C4 . 1.512(10) ?
C3 H3A . 0.9700 ?
C3 H3B . 0.9700 ?
C4 N4 . 1.494(10) ?
C4 H4A . 0.9700 ?
C4 H4B . 0.9700 ?
C5 N5 . 1.481(9) ?
C5 C5 2_675 1.525(14) ?
C5 H5A . 0.9700 ?
C5 H5B . 0.9700 ?
N1 H1A . 0.8953 ?
N1 H1B . 0.8934 ?
N1 H1C . 0.8952 ?
N2 H2C . 0.8970 ?
N2 H2D . 0.8910 ?
N2 H2E . 0.9044 ?
N3 H3C . 0.8896 ?
N3 H3D . 0.8689 ?
N4 H4C . 0.8901 ?
N4 H4D . 0.8854 ?
N4 H4E . 0.8918 ?
N5 H5C . 0.8890 ?
N5 H5D . 0.8888 ?
N5 H5E . 0.9043 ?

loop_
_geom_hbond_atom_site_label_D
_geom_hbond_atom_site_label_H
_geom_hbond_atom_site_label_A
_geom_hbond_site_symmetry_A
_geom_hbond_distance_DH
_geom_hbond_distance_HA
_geom_hbond_distance_DA
_geom_hbond_angle_DHA
N5 H5E O20 1_455 0.90 2.66 3.075(8) 109.0
N5 H5E O28 2_665 0.90 2.01 2.796(9) 144.2
N5 H5D O10 . 0.89 2.45 3.069(8) 126.9
N5 H5D O6 . 0.89 2.01 2.846(8) 155.6
N5 H5C O21 1_455 0.89 2.17 3.046(8) 169.7
N4 H4E O1 1_455 0.89 1.93 2.806(8) 166.7
N4 H4D O12 2_676 0.89 2.65 3.357(8) 137.4
N4 H4D O22 2_676 0.89 2.60 3.099(8) 116.2
N4 H4D O4 2_676 0.89 2.08 2.907(8) 155.3
N4 H4C O25 . 0.89 1.92 2.803(8) 171.3
N3 H3D O17 1_455 0.87 2.25 3.117(8) 176.3
N3 H3C O15 2_666 0.89 1.87 2.732(7) 162.1
N2 H2E O23 2_676 0.90 2.56 3.030(8) 112.8
N2 H2E O5 1_456 0.90 1.84 2.699(8) 158.6
N2 H2D O20 1_456 0.89 2.14 2.924(8) 145.8
N2 H2C O6 2_676 0.90 2.49 3.310(8) 151.4
N2 H2C O12 2_676 0.90 2.35 3.084(8) 138.6
N1 H1C O7 2_666 0.90 2.46 3.259(8) 148.8
N1 H1C O16 2_666 0.90 2.28 3.011(8) 138.3
N1 H1B O28 1_556 0.89 1.93 2.819(8) 172.9
N1 H1A O5 1_456 0.90 1.92 2.772(8) 159.1
O28 H28B O23 1_445 0.86 2.39 3.157(8) 149.2
O28 H28A O27 . 0.84 2.31 2.740(10) 111.8
O27 H27B O17 1_455 0.87 2.46 2.912(10) 112.9
O27 H27B O22 1_445 0.87 2.11 2.916(10) 154.6
O27 H27A O10 1_545 0.87 2.03 2.875(9) 162.6
O26 H26B O19 1_455 0.84 2.40 3.064(8) 135.8
O26 H26B O17 1_455 0.84 2.36 2.874(8) 119.8
O26 H26A O14 . 0.84 2.11 2.858(8) 147.9
O25 H25B O21 1_455 0.84 1.97 2.808(7) 169.8
O25 H25B O4 1_455 0.84 2.57 3.083(7) 120.2
O25 H25A O11 . 0.85 1.93 2.745(7) 163.1
O24 H24B O25 1_545 0.86 2.08 2.868(9) 151.1
O24 H24A O1 2_666 0.86 1.97 2.795(8) 158.6
O5 H5F O28 2_665 0.84 2.02 2.845(8) 168.1
O1 H1F N3 1_655 0.85 2.18 2.766(8) 125.9
